data_4032150
loop_
_publ_author_name
'Wen, Li-Rong'
'Dou, Qian'
'Wang, Yuan-Chao'
'Zhang, Jin-Wei'
'Guo, Wei-Si'
'Li, Ming'

_publ_section_title
;
 Synthesis of 1-Thio-Substituted Isoquinoline Derivatives by Tandem
 Cyclization of Isothiocyanates.
;
_journal_issue 3
_journal_name_full 'The Journal of organic chemistry'
_journal_page_first 1428
_journal_page_last 1436
_journal_paper_doi 10.1021/acs.joc.6b02605
_journal_volume 82
_journal_year 2017
_chemical_formula_moiety 'C17 H17 N O2 S'
_chemical_formula_sum 'C17 H17 N O2 S'
_chemical_formula_weight 299.37
_space_group_crystal_system monoclinic
_space_group_IT_number 14
_space_group_name_Hall '-P 2ybc'
_space_group_name_H-M_alt 'P 1 21/c 1'
_symmetry_space_group_name_Hall '-P 2ybc'
_symmetry_space_group_name_H-M 'P 1 21/c 1'
_atom_sites_solution_hydrogens geom
_atom_sites_solution_primary direct
_audit_creation_date 2015-01-14
_audit_creation_method
;
Olex2 1.2
(compiled 2015.01.06 svn.r3119 for OlexSys, GUI svn.r4979)
;
_cell_angle_alpha 90
_cell_angle_beta 102.648(5)
_cell_angle_gamma 90
_cell_formula_units_Z 4
_cell_length_a 19.1715(9)
_cell_length_b 8.6293(9)
_cell_length_c 9.3029(17)
_cell_measurement_reflns_used 4588
_cell_measurement_temperature 173.1500
_cell_measurement_theta_max 27.4848
_cell_measurement_theta_min 2.1775
_cell_volume 1501.7(3)
_computing_cell_refinement 'CrystalClear (Rigaku Inc., 2007)'
_computing_data_collection 'CrystalClear (Rigaku Inc., 2007)'
_computing_data_reduction 'CrystalClear (Rigaku Inc., 2007)'
_computing_molecular_graphics 'Olex2 (Dolomanov et al., 2009)'
_computing_publication_material 'Olex2 (Dolomanov et al., 2009)'
_computing_structure_refinement 'SHELXL (Sheldrick, 2013)'
_computing_structure_solution
;
'SHELXS (Sheldrick, 2013)'
;
_diffrn_ambient_temperature 173.1500
_diffrn_detector_area_resol_mean 28.5714
_diffrn_measured_fraction_theta_full 0.989
_diffrn_measured_fraction_theta_max 0.985
_diffrn_measurement_details
;
scan:
    Number of images: 360
               Slice: -110.0000 - 70.0000
         Image width: 0.5000
            Exp time: 5.0000
       Rotation axis: Omega
               Omega: 0.0000
                 Chi: 45.0000
                 Phi: 270.0000
                 XTD: 45.0815
              2theta: -19.8009
scan:
    Number of images: 270
               Slice: -110.0000 - 25.0000
         Image width: 0.5000
            Exp time: 5.0000
       Rotation axis: Omega
               Omega: 0.0000
                 Chi: 45.0000
                 Phi: 90.0000
                 XTD: 45.0815
              2theta: -19.8009
;
_diffrn_measurement_device
;
Saturn724+ (2x2 bin mode)
;
_diffrn_measurement_device_details
;
AFC10: Fixed Chi 2 circle
;
_diffrn_measurement_device_type 'Saturn724+ CCD'
_diffrn_measurement_method '\w scans at fixed \c = 45\%'
_diffrn_orient_matrix_type d*Trek
_diffrn_orient_matrix_UB_11 -0.0438
_diffrn_orient_matrix_UB_12 0.0249
_diffrn_orient_matrix_UB_13 0.0980
_diffrn_orient_matrix_UB_21 0.0066
_diffrn_orient_matrix_UB_22 0.1128
_diffrn_orient_matrix_UB_23 -0.0257
_diffrn_orient_matrix_UB_31 -0.0524
_diffrn_orient_matrix_UB_32 0.0007
_diffrn_orient_matrix_UB_33 -0.0105
_diffrn_radiation_detector CCD
_diffrn_radiation_monochromator 'Graphite Monochromator'
_diffrn_radiation_type MoK\a
_diffrn_radiation_wavelength 0.71073
_diffrn_reflns_av_R_equivalents 0.0248
_diffrn_reflns_av_unetI/netI 0.0249
_diffrn_reflns_Laue_measured_fraction_full 0.989
_diffrn_reflns_Laue_measured_fraction_max 0.985
_diffrn_reflns_limit_h_max 24
_diffrn_reflns_limit_h_min -24
_diffrn_reflns_limit_k_max 11
_diffrn_reflns_limit_k_min -11
_diffrn_reflns_limit_l_max 12
_diffrn_reflns_limit_l_min -12
_diffrn_reflns_number 9775
_diffrn_reflns_point_group_measured_fraction_full 0.989
_diffrn_reflns_point_group_measured_fraction_max 0.985
_diffrn_reflns_theta_full 26.000
_diffrn_reflns_theta_max 27.492
_diffrn_reflns_theta_min 2.599
_diffrn_source 'Sealed Tube'
_diffrn_source_current 30.0000
_diffrn_source_power 1.5000
_diffrn_source_voltage 50.0000
_exptl_absorpt_coefficient_mu 0.219
_exptl_absorpt_correction_T_max 1.0000
_exptl_absorpt_correction_T_min 0.8464
_exptl_absorpt_correction_type multi-scan
_exptl_absorpt_process_details 'CrystalClear (Rigaku Inc., 2007)'
_exptl_crystal_colour Colorless
_exptl_crystal_density_diffrn 1.324
_exptl_crystal_description plate
_exptl_crystal_F_000 632
_exptl_crystal_size_max 0.59
_exptl_crystal_size_mid 0.53
_exptl_crystal_size_min 0.16
_refine_diff_density_max 0.238
_refine_diff_density_min -0.174
_refine_diff_density_rms 0.039
_refine_ls_extinction_method none
_refine_ls_goodness_of_fit_ref 1.158
_refine_ls_hydrogen_treatment constr
_refine_ls_matrix_type full
_refine_ls_number_parameters 192
_refine_ls_number_reflns 3397
_refine_ls_number_restraints 0
_refine_ls_restrained_S_all 1.158
_refine_ls_R_factor_all 0.0451
_refine_ls_R_factor_gt 0.0432
_refine_ls_shift/su_max 0.001
_refine_ls_shift/su_mean 0.000
_refine_ls_structure_factor_coef Fsqd
_refine_ls_weighting_details 'w=1/[\s^2^(Fo^2^)+(0.0396P)^2^+0.5379P] where P=(Fo^2^+2Fc^2^)/3'
_refine_ls_weighting_scheme calc
_refine_ls_wR_factor_gt 0.1027
_refine_ls_wR_factor_ref 0.1040
_reflns_Friedel_coverage 0.000
_reflns_number_gt 3283
_reflns_number_total 3397
_reflns_threshold_expression 'I > 2\s(I)'
_cod_data_source_file jo6b02605_si_002.cif
_cod_data_source_block a
_cod_depositor_comments 'Adding full bibliography for 4032150.cif.'
_cod_database_code 4032150
_shelx_space_group_comment
;
The symmetry employed for this shelxl refinement is uniquely defined
by the following loop, which should always be used as a source of
symmetry information in preference to the above space-group names.
They are only intended as comments.
;
_diffrn_number_total 3628
_olex2_refinement_description
;
1. Fixed Uiso
 At 1.2 times of:
  All C(H) groups, All C(H,H) groups
 At 1.5 times of:
  All C(H,H,H) groups
2.a Secondary CH2 refined with riding coordinates:
 C8(H8A,H8B), C9(H9A,H9B)
2.b Aromatic/amide H refined with riding coordinates:
 C2(H2), C3(H3), C4(H4), C5(H5), C6(H6), C11(H11), C14(H14)
2.c Idealised Me refined as rotating group:
 C16(H16A,H16B,H16C), C17(H17A,H17B,H17C)
;
_shelx_shelxl_version_number 2014/7
_olex2_submission_special_instructions 'No special instructions were received'

loop_
_space_group_symop_operation_xyz
'x, y, z'
'-x, y+1/2, -z+1/2'
'-x, -y, -z'
'x, -y-1/2, z-1/2'

loop_
_atom_site_label
_atom_site_type_symbol
_atom_site_fract_x
_atom_site_fract_y
_atom_site_fract_z
_atom_site_U_iso_or_equiv
_atom_site_adp_type
_atom_site_occupancy
_atom_site_site_symmetry_order
_atom_site_calc_flag
_atom_site_refinement_flags_posn
S1 S 0.26293(2) 0.80906(5) 0.52094(4) 0.03457(13) Uani 1 1 d .
O1 O 0.06775(6) 0.22137(13) 0.20662(13) 0.0400(3) Uani 1 1 d .
O2 O 0.07151(6) 0.50740(12) 0.12869(12) 0.0368(3) Uani 1 1 d .
N1 N 0.33649(7) 0.55390(16) 0.62324(14) 0.0346(3) Uani 1 1 d .
C1 C 0.34566(8) 0.89180(18) 0.61018(16) 0.0304(3) Uani 1 1 d .
C2 C 0.38194(9) 0.9834(2) 0.52865(18) 0.0377(4) Uani 1 1 d .
H2 H 0.3651 0.9930 0.4274 0.045 Uiso 1 1 calc R
C3 C 0.44353(9) 1.0609(2) 0.5983(2) 0.0425(4) Uani 1 1 d .
H3 H 0.4673 1.1245 0.5439 0.051 Uiso 1 1 calc R
C4 C 0.46967(9) 1.0438(2) 0.7479(2) 0.0460(4) Uani 1 1 d .
H4 H 0.5113 1.0947 0.7945 0.055 Uiso 1 1 calc R
C5 C 0.43341(10) 0.9502(2) 0.82807(19) 0.0487(5) Uani 1 1 d .
H5 H 0.4512 0.9376 0.9287 0.058 Uiso 1 1 calc R
C6 C 0.37126(9) 0.8756(2) 0.76057(17) 0.0393(4) Uani 1 1 d .
H6 H 0.3467 0.8149 0.8157 0.047 Uiso 1 1 calc R
C7 C 0.27886(8) 0.60526(18) 0.54182(15) 0.0298(3) Uani 1 1 d .
C8 C 0.34405(9) 0.38476(19) 0.62791(18) 0.0372(4) Uani 1 1 d .
H8A H 0.3797 0.3559 0.7148 0.045 Uiso 1 1 calc R
H8B H 0.3609 0.3506 0.5422 0.045 Uiso 1 1 calc R
C9 C 0.27427(9) 0.3026(2) 0.63098(17) 0.0374(4) Uani 1 1 d .
H9A H 0.2808 0.1913 0.6278 0.045 Uiso 1 1 calc R
H9B H 0.2591 0.3280 0.7211 0.045 Uiso 1 1 calc R
C10 C 0.21841(8) 0.35422(18) 0.49927(16) 0.0308(3) Uani 1 1 d .
C11 C 0.16675(9) 0.25593(18) 0.41874(17) 0.0329(3) Uani 1 1 d .
H11 H 0.1645 0.1533 0.4480 0.040 Uiso 1 1 calc R
C12 C 0.11864(9) 0.30966(18) 0.29525(17) 0.0320(3) Uani 1 1 d .
C13 C 0.12067(8) 0.46592(18) 0.25244(16) 0.0303(3) Uani 1 1 d .
C14 C 0.17132(8) 0.56371(18) 0.33280(16) 0.0295(3) Uani 1 1 d .
H14 H 0.1727 0.6671 0.3053 0.035 Uiso 1 1 calc R
C15 C 0.22093(8) 0.50820(18) 0.45595(15) 0.0286(3) Uani 1 1 d .
C16 C 0.07334(11) 0.0576(2) 0.2244(2) 0.0479(4) Uani 1 1 d .
H16A H 0.0361 0.0084 0.1533 0.072 Uiso 1 1 calc GR
H16B H 0.0687 0.0303 0.3219 0.072 Uiso 1 1 calc GR
H16C H 0.1190 0.0238 0.2101 0.072 Uiso 1 1 calc GR
C17 C 0.06509(9) 0.66923(18) 0.09575(19) 0.0383(4) Uani 1 1 d .
H17A H 0.0264 0.6857 0.0123 0.057 Uiso 1 1 calc GR
H17B H 0.1088 0.7063 0.0736 0.057 Uiso 1 1 calc GR
H17C H 0.0558 0.7244 0.1792 0.057 Uiso 1 1 calc GR

loop_
_atom_site_aniso_label
_atom_site_aniso_U_11
_atom_site_aniso_U_22
_atom_site_aniso_U_33
_atom_site_aniso_U_23
_atom_site_aniso_U_13
_atom_site_aniso_U_12
S1 0.0287(2) 0.0303(2) 0.0400(2) -0.00708(15) -0.00256(15) 0.00165(15)
O1 0.0405(7) 0.0281(6) 0.0474(7) -0.0037(5) 0.0006(5) -0.0086(5)
O2 0.0374(6) 0.0270(6) 0.0392(6) -0.0016(4) -0.0065(5) -0.0021(5)
N1 0.0310(7) 0.0364(7) 0.0338(6) -0.0041(5) 0.0017(5) 0.0043(6)
C1 0.0262(7) 0.0320(8) 0.0313(7) -0.0061(6) 0.0026(6) 0.0017(6)
C2 0.0427(9) 0.0376(9) 0.0324(8) -0.0018(6) 0.0076(7) 0.0004(7)
C3 0.0376(9) 0.0397(9) 0.0537(10) -0.0025(8) 0.0176(8) -0.0045(8)
C4 0.0302(9) 0.0472(10) 0.0566(11) -0.0099(8) 0.0008(7) -0.0064(8)
C5 0.0471(11) 0.0567(12) 0.0355(8) -0.0035(8) -0.0054(7) -0.0099(9)
C6 0.0427(9) 0.0451(10) 0.0297(7) -0.0028(7) 0.0068(6) -0.0089(8)
C7 0.0298(7) 0.0321(8) 0.0269(7) -0.0038(6) 0.0048(5) 0.0022(6)
C8 0.0335(8) 0.0377(9) 0.0370(8) -0.0008(6) 0.0001(6) 0.0077(7)
C9 0.0408(9) 0.0366(9) 0.0330(8) 0.0043(6) 0.0044(7) 0.0051(7)
C10 0.0320(8) 0.0318(8) 0.0291(7) 0.0005(6) 0.0078(6) 0.0028(6)
C11 0.0376(8) 0.0268(7) 0.0360(8) 0.0014(6) 0.0114(6) -0.0005(7)
C12 0.0312(8) 0.0286(8) 0.0364(8) -0.0047(6) 0.0078(6) -0.0040(6)
C13 0.0297(8) 0.0283(7) 0.0317(7) -0.0019(6) 0.0040(6) 0.0006(6)
C14 0.0296(8) 0.0261(7) 0.0320(7) -0.0015(6) 0.0050(6) 0.0001(6)
C15 0.0270(7) 0.0300(7) 0.0287(7) -0.0034(6) 0.0058(6) 0.0000(6)
C16 0.0498(11) 0.0286(9) 0.0625(11) -0.0052(8) 0.0058(9) -0.0091(8)
C17 0.0360(9) 0.0294(8) 0.0431(9) 0.0023(6) -0.0052(7) -0.0022(7)

loop_
_atom_type_symbol
_atom_type_description
_atom_type_scat_dispersion_real
_atom_type_scat_dispersion_imag
_atom_type_scat_source
C C 0.0033 0.0016 'International Tables Vol C Tables 4.2.6.8 and 6.1.1.4'
H H 0.0000 0.0000 'International Tables Vol C Tables 4.2.6.8 and 6.1.1.4'
N N 0.0061 0.0033 'International Tables Vol C Tables 4.2.6.8 and 6.1.1.4'
O O 0.0106 0.0060 'International Tables Vol C Tables 4.2.6.8 and 6.1.1.4'
S S 0.1246 0.1234 'International Tables Vol C Tables 4.2.6.8 and 6.1.1.4'

loop_
_geom_angle_atom_site_label_1
_geom_angle_atom_site_label_2
_geom_angle_atom_site_label_3
_geom_angle
C1 S1 C7 103.38(7)
C12 O1 C16 117.27(13)
C13 O2 C17 116.61(12)
C7 N1 C8 115.53(14)
C2 C1 S1 118.64(12)
C2 C1 C6 120.13(15)
C6 C1 S1 121.05(13)
C1 C2 H2 120.1
C1 C2 C3 119.85(15)
C3 C2 H2 120.1
C2 C3 H3 119.9
C4 C3 C2 120.23(17)
C4 C3 H3 119.9
C3 C4 H4 120.3
C3 C4 C5 119.39(16)
C5 C4 H4 120.3
C4 C5 H5 119.6
C6 C5 C4 120.84(16)
C6 C5 H5 119.6
C1 C6 H6 120.2
C5 C6 C1 119.53(16)
C5 C6 H6 120.2
N1 C7 S1 120.78(12)
N1 C7 C15 125.11(14)
C15 C7 S1 114.10(11)
N1 C8 H8A 109.1
N1 C8 H8B 109.1
N1 C8 C9 112.53(13)
H8A C8 H8B 107.8
C9 C8 H8A 109.1
C9 C8 H8B 109.1
C8 C9 H9A 110.0
C8 C9 H9B 110.0
H9A C9 H9B 108.4
C10 C9 C8 108.57(13)
C10 C9 H9A 110.0
C10 C9 H9B 110.0
C11 C10 C9 123.54(14)
C11 C10 C15 119.44(14)
C15 C10 C9 116.99(14)
C10 C11 H11 119.7
C12 C11 C10 120.55(14)
C12 C11 H11 119.7
O1 C12 C11 124.91(14)
O1 C12 C13 115.09(14)
C11 C12 C13 119.99(14)
O2 C13 C12 115.61(13)
O2 C13 C14 124.84(14)
C14 C13 C12 119.53(14)
C13 C14 H14 119.8
C13 C14 C15 120.35(14)
C15 C14 H14 119.8
C10 C15 C7 116.99(13)
C10 C15 C14 120.12(14)
C14 C15 C7 122.86(14)
O1 C16 H16A 109.5
O1 C16 H16B 109.5
O1 C16 H16C 109.5
H16A C16 H16B 109.5
H16A C16 H16C 109.5
H16B C16 H16C 109.5
O2 C17 H17A 109.5
O2 C17 H17B 109.5
O2 C17 H17C 109.5
H17A C17 H17B 109.5
H17A C17 H17C 109.5
H17B C17 H17C 109.5

loop_
_geom_bond_atom_site_label_1
_geom_bond_atom_site_label_2
_geom_bond_distance
S1 C1 1.7714(15)
S1 C7 1.7883(16)
O1 C12 1.3638(18)
O1 C16 1.424(2)
O2 C13 1.3662(18)
O2 C17 1.4292(19)
N1 C7 1.2744(19)
N1 C8 1.466(2)
C1 C2 1.384(2)
C1 C6 1.385(2)
C2 H2 0.9300
C2 C3 1.388(2)
C3 H3 0.9300
C3 C4 1.380(3)
C4 H4 0.9300
C4 C5 1.385(3)
C5 H5 0.9300
C5 C6 1.379(2)
C6 H6 0.9300
C7 C15 1.478(2)
C8 H8A 0.9700
C8 H8B 0.9700
C8 C9 1.520(2)
C9 H9A 0.9700
C9 H9B 0.9700
C9 C10 1.507(2)
C10 C11 1.392(2)
C10 C15 1.392(2)
C11 H11 0.9300
C11 C12 1.386(2)
C12 C13 1.409(2)
C13 C14 1.377(2)
C14 H14 0.9300
C14 C15 1.403(2)
C16 H16A 0.9600
C16 H16B 0.9600
C16 H16C 0.9600
C17 H17A 0.9600
C17 H17B 0.9600
C17 H17C 0.9600

loop_
_geom_torsion_atom_site_label_1
_geom_torsion_atom_site_label_2
_geom_torsion_atom_site_label_3
_geom_torsion_atom_site_label_4
_geom_torsion
S1 C1 C2 C3 174.23(13)
S1 C1 C6 C5 -175.62(14)
S1 C7 C15 C10 -160.91(11)
S1 C7 C15 C14 21.19(18)
O1 C12 C13 O2 0.1(2)
O1 C12 C13 C14 -178.45(14)
O2 C13 C14 C15 -178.00(14)
N1 C7 C15 C10 20.1(2)
N1 C7 C15 C14 -157.79(15)
N1 C8 C9 C10 56.09(17)
C1 S1 C7 N1 8.10(14)
C1 S1 C7 C15 -170.92(10)
C1 C2 C3 C4 1.6(3)
C2 C1 C6 C5 -0.6(3)
C2 C3 C4 C5 -0.8(3)
C3 C4 C5 C6 -0.8(3)
C4 C5 C6 C1 1.4(3)
C6 C1 C2 C3 -0.9(3)
C7 S1 C1 C2 119.16(13)
C7 S1 C1 C6 -65.74(15)
C7 N1 C8 C9 -39.43(19)
C8 N1 C7 S1 -178.32(11)
C8 N1 C7 C15 0.6(2)
C8 C9 C10 C11 142.15(15)
C8 C9 C10 C15 -36.19(19)
C9 C10 C11 C12 -177.49(14)
C9 C10 C15 C7 1.0(2)
C9 C10 C15 C14 178.95(13)
C10 C11 C12 O1 177.77(14)
C10 C11 C12 C13 -1.6(2)
C11 C10 C15 C7 -177.42(13)
C11 C10 C15 C14 0.5(2)
C11 C12 C13 O2 179.49(14)
C11 C12 C13 C14 0.9(2)
C12 C13 C14 C15 0.4(2)
C13 C14 C15 C7 176.68(14)
C13 C14 C15 C10 -1.2(2)
C15 C10 C11 C12 0.8(2)
C16 O1 C12 C11 -13.0(2)
C16 O1 C12 C13 166.34(15)
C17 O2 C13 C12 170.72(14)
C17 O2 C13 C14 -10.8(2)
